data_4321587
loop_
_publ_author_name
'Ichiro Ino'
'Liang Ping Wu'
'Megumu Munakata'
'Takayoshi Kuroda-Sowa'
'Masahiko Maekawa'
'Yusaku Suenaga'
'Ryusuke Sakai'

_publ_section_title
;
 Bridged Silver(I) Complexes of the Polycyclic Aromatic Compounds
 Tetraphenylethylene and 1,1,4,4-Tetraphenyl-1,3-butadiene
;
_journal_name_full 'Inorganic Chemistry'
_journal_page_first 5430
_journal_page_last 5436
_journal_paper_doi 10.1021/ic000263u
_journal_volume 39
_journal_year 2000
_chemical_formula_moiety 'C28 H22 Ag2 Cl2 O8 '
_chemical_formula_sum 'C28 H22 Ag2 Cl2 O8'
_chemical_formula_weight 773.12
_space_group_IT_number 2
_symmetry_cell_setting triclinic
_symmetry_Int_Tables_number 2
_symmetry_space_group_name_Hall '-P 1'
_symmetry_space_group_name_H-M 'P -1'
_cell_angle_alpha 108.185(2)
_cell_angle_beta 93.824(2)
_cell_angle_gamma 112.033(5)
_cell_formula_units_Z 1
_cell_length_a 8.220(2)
_cell_length_b 8.9164(9)
_cell_length_c 10.396(2)
_cell_measurement_reflns_used 2554
_cell_measurement_temperature 295.2
_cell_measurement_theta_max 27.6
_cell_volume 656.3(2)
_computing_cell_refinement D*TREK
_computing_data_collection D*TREK
_computing_data_reduction 'teXsan Ver. 1.10'
_computing_publication_material 'teXsan Ver. 1.10'
_computing_structure_refinement SHELXL97
_computing_structure_solution SIR92
_diffrn_measurement_device_type 'Quantum CCD/Rigaku AFC7'
_diffrn_measurement_method \w
_diffrn_radiation_type 'Mo K\a'
_diffrn_radiation_wavelength 0.7107
_diffrn_reflns_av_R_equivalents 0.000
_diffrn_reflns_limit_h_max 10
_diffrn_reflns_limit_h_min 0
_diffrn_reflns_limit_k_max 10
_diffrn_reflns_limit_k_min -11
_diffrn_reflns_limit_l_max 13
_diffrn_reflns_limit_l_min -13
_diffrn_reflns_number 2554
_diffrn_reflns_theta_max 27.58
_exptl_absorpt_coefficient_mu 1.743
_exptl_absorpt_correction_T_max 0.593
_exptl_absorpt_correction_T_min 0.593
_exptl_absorpt_correction_type multi-scan
_exptl_absorpt_process_details '(Jacobson, 1998)'
_exptl_crystal_colour yellow
_exptl_crystal_density_diffrn 1.956
_exptl_crystal_density_method 'not measured'
_exptl_crystal_description platelet
_exptl_crystal_size_max 0.400
_exptl_crystal_size_mid 0.300
_exptl_crystal_size_min 0.300
_refine_diff_density_max 0.77
_refine_diff_density_min -0.71
_refine_ls_extinction_coef 0.0588
_refine_ls_extinction_expression Fc^*^=kFc[1+0.001xFc^2^\l^3^/sin(2\q)]^-1/4^
_refine_ls_extinction_method SHELXL
_refine_ls_goodness_of_fit_ref 1.161
_refine_ls_hydrogen_treatment noref
_refine_ls_number_parameters 182
_refine_ls_number_reflns 2430
_refine_ls_R_factor_gt 0.0350
_refine_ls_shift/su_max 0.0010
_refine_ls_structure_factor_coef Fsqd
_refine_ls_weighting_details 'w = 1/[\s^2^(Fo^2^) + (0.0643P)^2^+0.7414P] where P=(Fo^2^+2Fc^2^)/3'
_refine_ls_weighting_scheme calc
_refine_ls_wR_factor_ref 0.1162
_reflns_number_gt 2430
_reflns_number_total 2554
_reflns_threshold_expression >2.0sigma(I)
_cod_data_source_file ic000263u_6.cif
_cod_data_source_block '[Ag2(tphb)(ClO4)2]'
_cod_original_sg_symbol_H-M 'P -1 '
_cod_original_formula_sum 'C28 H22 Ag2 Cl2 O8 '
_cod_database_code 4321587

loop_
_symmetry_equiv_pos_as_xyz
x,y,z
-x,-y,-z

loop_
_atom_site_label
_atom_site_type_symbol
_atom_site_fract_x
_atom_site_fract_y
_atom_site_fract_z
_atom_site_U_iso_or_equiv
_atom_site_adp_type
_atom_site_occupancy
_atom_site_calc_flag
_atom_site_refinement_flags
_atom_site_disorder_assembly
_atom_site_disorder_group
Ag(1) Ag 1.08567(4) 0.23463(4) 0.14287(3) 0.0484(2) Uani 1.00 d . . .
Cl Cl 1.0656(1) -0.1409(1) 0.19075(9) 0.0451(3) Uani 1.00 d . . .
O(1) O 1.0013(6) -0.0608(4) 0.1101(4) 0.077(1) Uani 1.00 d . . .
O(2) O 0.9248(8) -0.2283(8) 0.2439(6) 0.107(2) Uani 1.00 d . . .
O(3) O 1.2127(5) -0.0096(7) 0.2974(4) 0.083(1) Uani 1.00 d . . .
O(4) O 1.1130(10) -0.2646(9) 0.0971(7) 0.130(3) Uani 1.00 d . . .
C(1) C 0.8810(4) 0.3561(4) 0.2705(3) 0.0327(6) Uani 1.00 d . . .
C(2) C 1.0177(4) 0.3652(5) 0.3652(3) 0.0380(7) Uani 1.00 d . . .
C(3) C 0.9824(5) 0.2436(6) 0.4284(4) 0.0451(8) Uani 1.00 d . . .
C(4) C 0.8119(6) 0.1157(5) 0.4010(4) 0.0461(8) Uani 1.00 d . . .
C(5) C 0.6752(5) 0.1064(5) 0.3081(4) 0.0402(7) Uani 1.00 d . . .
C(6) C 0.7076(4) 0.2232(4) 0.2408(3) 0.0292(6) Uani 1.00 d . . .
C(7) C 0.5571(4) 0.2120(4) 0.1428(3) 0.0308(6) Uani 1.00 d . . .
C(8) C 0.4740(4) 0.0716(4) 0.0250(3) 0.0353(7) Uani 1.00 d . . .
C(9) C 0.4999(4) 0.3558(4) 0.1847(3) 0.0318(6) Uani 1.00 d . . .
C(10) C 0.3883(4) 0.3775(5) 0.0893(4) 0.0365(6) Uani 1.00 d . . .
C(11) C 0.3376(5) 0.5158(5) 0.1316(5) 0.0470(8) Uani 1.00 d . . .
C(12) C 0.3977(5) 0.6349(5) 0.2660(5) 0.0500(9) Uani 1.00 d . . .
C(13) C 0.5084(5) 0.6159(5) 0.3592(5) 0.0493(9) Uani 1.00 d . . .
C(14) C 0.5576(5) 0.4783(5) 0.3197(4) 0.0412(7) Uani 1.00 d . . .
H(1) H 0.9055 0.4390 0.2268 0.0393 Uiso 1.00 calc . . .
H(2) H 1.1350 0.4552 0.3861 0.0456 Uiso 1.00 calc . . .
H(3) H 1.0761 0.2488 0.4907 0.0542 Uiso 1.00 calc . . .
H(4) H 0.7874 0.0336 0.4454 0.0554 Uiso 1.00 calc . . .
H(5) H 0.5576 0.0183 0.2905 0.0482 Uiso 1.00 calc . . .
H(6) H 0.3731 0.0661 -0.0296 0.0424 Uiso 1.00 calc . . .
H(7) H 0.3475 0.2980 -0.0038 0.0438 Uiso 1.00 calc . . .
H(8) H 0.2608 0.5281 0.0670 0.0564 Uiso 1.00 calc . . .
H(9) H 0.3630 0.7286 0.2937 0.0600 Uiso 1.00 calc . . .
H(10) H 0.5514 0.6980 0.4514 0.0592 Uiso 1.00 calc . . .
H(11) H 0.6326 0.4668 0.3862 0.0495 Uiso 1.00 calc . . .

loop_
_atom_site_aniso_label
_atom_site_aniso_U_11
_atom_site_aniso_U_22
_atom_site_aniso_U_33
_atom_site_aniso_U_12
_atom_site_aniso_U_13
_atom_site_aniso_U_23
Ag(1) 0.0507(3) 0.0444(3) 0.0413(2) 0.0144(2) 0.0174(1) 0.0093(1)
Cl 0.0532(5) 0.0541(5) 0.0412(4) 0.0306(4) 0.0104(4) 0.0241(4)
O(1) 0.119(3) 0.048(2) 0.056(2) 0.030(2) -0.023(2) 0.021(1)
O(2) 0.104(3) 0.111(4) 0.106(4) 0.016(3) 0.041(3) 0.071(3)
O(3) 0.063(2) 0.107(3) 0.059(2) 0.026(2) -0.012(2) 0.022(2)
O(4) 0.164(6) 0.155(6) 0.101(4) 0.129(5) 0.025(4) 0.008(4)
C(1) 0.031(1) 0.031(1) 0.031(1) 0.011(1) 0.005(1) 0.007(1)
C(2) 0.028(1) 0.040(2) 0.032(1) 0.012(1) 0.001(1) 0.000(1)
C(3) 0.044(2) 0.054(2) 0.033(2) 0.025(2) -0.003(1) 0.007(1)
C(4) 0.054(2) 0.050(2) 0.041(2) 0.023(2) 0.006(2) 0.023(2)
C(5) 0.036(2) 0.039(2) 0.042(2) 0.011(1) 0.006(1) 0.017(1)
C(6) 0.027(1) 0.029(1) 0.027(1) 0.010(1) 0.0033(10) 0.006(1)
C(7) 0.026(1) 0.032(1) 0.031(1) 0.011(1) 0.003(1) 0.009(1)
C(8) 0.029(1) 0.035(2) 0.035(1) 0.014(1) -0.001(1) 0.005(1)
C(9) 0.026(1) 0.030(1) 0.036(1) 0.008(1) 0.006(1) 0.011(1)
C(10) 0.035(1) 0.041(2) 0.040(2) 0.017(1) 0.013(1) 0.021(1)
C(11) 0.045(2) 0.050(2) 0.066(2) 0.027(2) 0.022(2) 0.037(2)
C(12) 0.046(2) 0.032(2) 0.077(3) 0.019(1) 0.023(2) 0.022(2)
C(13) 0.041(2) 0.031(2) 0.059(2) 0.010(1) 0.009(2) 0.000(2)
C(14) 0.035(2) 0.037(2) 0.042(2) 0.013(1) 0.003(1) 0.005(1)

loop_
_atom_type_symbol
_atom_type_description
_atom_type_scat_dispersion_real
_atom_type_scat_dispersion_imag
_atom_type_scat_source
Ag Ag -0.897 1.101
;International Tables for Crystallography
(1992, Vol. C, Tables 4.2.6.8 and 6.1.1.4)
;
Cl Cl 0.148 0.159
;International Tables for Crystallography
(1992, Vol. C, Tables 4.2.6.8 and 6.1.1.4)
;
O O 0.011 0.006
;International Tables for Crystallography
(1992, Vol. C, Tables 4.2.6.8 and 6.1.1.4)
;
C C 0.003 0.002
;International Tables for Crystallography
(1992, Vol. C, Tables 4.2.6.8 and 6.1.1.4)
;
H H 0.000 0.000
;International Tables for Crystallography
(1992, Vol. C, Table 6.1.1.4)
;

loop_
_geom_angle_atom_site_label_1
_geom_angle_atom_site_label_2
_geom_angle_atom_site_label_3
_geom_angle
_geom_angle_site_symmetry_1
_geom_angle_site_symmetry_2
_geom_angle_site_symmetry_3
_geom_angle_publ_flag
O(1) Ag(1) O(1) 71.1(2) . 1_555 2_755 yes
O(1) Ag(1) C(1) 112.3(1) . 1_555 1_555 yes
O(1) Ag(1) C(2) 106.1(1) . 1_555 1_555 yes
O(1) Ag(1) C(10) 113.7(2) . 1_555 1_655 yes
O(1) Ag(1) C(11) 145.1(2) . 1_555 1_655 yes
O(1) Ag(1) C(1) 121.8(1) . 2_755 1_555 yes
O(1) Ag(1) C(2) 152.6(1) . 2_755 1_555 yes
O(1) Ag(1) C(10) 83.7(1) . 2_755 1_655 yes
O(1) Ag(1) C(11) 97.2(1) . 2_755 1_655 yes
C(1) Ag(1) C(2) 32.5(1) . 1_555 1_555 yes
C(1) Ag(1) C(10) 132.7(1) . 1_555 1_655 yes
C(1) Ag(1) C(11) 101.8(1) . 1_555 1_655 yes
C(2) Ag(1) C(10) 120.48(9) . 1_555 1_655 yes
C(2) Ag(1) C(11) 98.7(1) . 1_555 1_655 yes
C(10) Ag(1) C(11) 31.4(1) . 1_655 1_655 yes
O(1) Cl O(2) 108.1(4) . 1_555 1_555 yes
O(1) Cl O(3) 108.8(3) . 1_555 1_555 yes
O(1) Cl O(4) 106.5(4) . 1_555 1_555 yes
O(2) Cl O(3) 111.7(3) . 1_555 1_555 yes
O(2) Cl O(4) 108.6(4) . 1_555 1_555 yes
O(3) Cl O(4) 112.9(4) . 1_555 1_555 yes
Ag(1) O(1) Ag(1) 108.9(2) . 1_555 2_755 yes
Ag(1) O(1) Cl 130.8(2) . 1_555 1_555 yes
Ag(1) O(1) Cl 113.0(2) . 2_755 1_555 yes
Ag(1) C(1) C(2) 69.5(2) . 1_555 1_555 yes
Ag(1) C(1) C(6) 109.9(2) . 1_555 1_555 yes
C(2) C(1) C(6) 119.4(3) . 1_555 1_555 yes
Ag(1) C(2) C(1) 78.0(2) . 1_555 1_555 yes
Ag(1) C(2) C(3) 105.9(3) . 1_555 1_555 yes
C(1) C(2) C(3) 120.4(3) . 1_555 1_555 yes
C(2) C(3) C(4) 120.0(4) . 1_555 1_555 yes
C(3) C(4) C(5) 120.0(5) . 1_555 1_555 yes
C(4) C(5) C(6) 121.2(3) . 1_555 1_555 yes
C(1) C(6) C(5) 118.9(3) . 1_555 1_555 yes
C(1) C(6) C(7) 120.9(3) . 1_555 1_555 yes
C(5) C(6) C(7) 120.1(3) . 1_555 1_555 yes
C(6) C(7) C(8) 120.5(3) . 1_555 1_555 yes
C(6) C(7) C(9) 117.2(2) . 1_555 1_555 yes
C(8) C(7) C(9) 122.3(3) . 1_555 1_555 yes
C(7) C(8) C(8) 125.4(4) . 1_555 2_655 yes
C(7) C(9) C(10) 121.5(3) . 1_555 1_555 yes
C(7) C(9) C(14) 121.3(3) . 1_555 1_555 yes
C(10) C(9) C(14) 117.3(4) . 1_555 1_555 yes
Ag(1) C(10) C(9) 100.8(2) . 1_455 1_555 yes
Ag(1) C(10) C(11) 78.4(2) . 1_455 1_555 yes
C(9) C(10) C(11) 120.2(3) . 1_555 1_555 yes
Ag(1) C(11) C(10) 70.2(2) . 1_455 1_555 yes
Ag(1) C(11) C(12) 105.8(3) . 1_455 1_555 yes
C(10) C(11) C(12) 121.0(5) . 1_555 1_555 yes
C(11) C(12) C(13) 119.2(4) . 1_555 1_555 yes
C(12) C(13) C(14) 120.6(4) . 1_555 1_555 yes
C(9) C(14) C(13) 121.8(4) . 1_555 1_555 yes

loop_
_geom_bond_atom_site_label_1
_geom_bond_atom_site_label_2
_geom_bond_distance
_geom_bond_site_symmetry_1
_geom_bond_site_symmetry_2
_geom_bond_publ_flag
Ag(1) O(1) 2.361(4) . . yes
Ag(1) O(1) 2.490(3) . 2_755 yes
Ag(1) C(1) 2.555(4) . . yes
Ag(1) C(2) 2.447(4) . . yes
Ag(1) C(10) 2.524(3) . 1_655 yes
Ag(1) C(11) 2.629(4) . 1_655 yes
Cl O(1) 1.446(5) . . yes
Cl O(2) 1.389(6) . . yes
Cl O(3) 1.418(3) . . yes
Cl O(4) 1.421(8) . . yes
C(1) C(2) 1.404(5) . . yes
C(1) C(6) 1.406(4) . . yes
C(2) C(3) 1.388(7) . . yes
C(3) C(4) 1.375(5) . . yes
C(4) C(5) 1.392(6) . . yes
C(5) C(6) 1.384(6) . . yes
C(6) C(7) 1.501(5) . . yes
C(7) C(8) 1.350(4) . . yes
C(7) C(9) 1.479(5) . . yes
C(8) C(8) 1.452(8) . 2_655 yes
C(9) C(10) 1.412(6) . . yes
C(9) C(14) 1.398(4) . . yes
C(10) C(11) 1.400(7) . . yes
C(11) C(12) 1.383(6) . . yes
C(12) C(13) 1.377(7) . . yes
C(13) C(14) 1.385(6) . . yes

loop_
_geom_contact_atom_site_label_1
_geom_contact_atom_site_label_2
_geom_contact_distance
_geom_contact_site_symmetry_1
_geom_contact_site_symmetry_2
_geom_contact_publ_flag
Ag(1) C(1) 2.555(4) . . ?
Ag(1) C(10) 2.524(3) . 1_655 ?
Ag(1) C(11) 2.629(4) . 1_655 ?
O(2) C(3) 3.497(8) . 2_756 ?
O(2) C(14) 3.501(7) . 1_545 ?
O(3) C(4) 3.544(7) . 2_756 ?
O(4) C(11) 3.23(1) . 1_645 ?
O(4) C(12) 3.37(1) . 1_645 ?
C(2) C(2) 3.185(7) . 2_766 ?
C(2) C(3) 3.478(6) . 2_766 ?
C(10) C(10) 3.401(8) . 2_665 ?
C(10) C(11) 3.420(6) . 2_665 ?
